data_4504518
loop_
_publ_author_name
'Jayaraman, Akhila'
'Balasubramaniam, Venkataramanan'
'Valiyaveettil, Suresh'

_publ_section_title
;
 Formation of Interesting Organic Supramolecular Structures in the
 Solid-State Self-Assembly of Triphenol Adducts
;
_journal_issue 1
_journal_name_full 'Crystal Growth &amp; Design'
_journal_page_first 150
_journal_paper_doi 10.1021/cg050251p
_journal_volume 6
_journal_year 2006
_chemical_formula_sum 'C25 H22 N O3.5'
_chemical_formula_weight 392.44
_chemical_name_systematic
; 
 ? 
;
_space_group_IT_number 2
_symmetry_cell_setting triclinic
_symmetry_space_group_name_Hall '-P 1'
_symmetry_space_group_name_H-M 'P -1'
_atom_sites_solution_hydrogens geom
_atom_sites_solution_primary direct
_atom_sites_solution_secondary difmap
_audit_creation_method SHELXL-97
_cell_angle_alpha 106.0180(10)
_cell_angle_beta 105.7870(10)
_cell_angle_gamma 97.4340(10)
_cell_formula_units_Z 2
_cell_length_a 9.1353(5)
_cell_length_b 10.4475(6)
_cell_length_c 12.0967(7)
_cell_measurement_reflns_used 3101
_cell_measurement_temperature 223(2)
_cell_measurement_theta_max 25.01
_cell_measurement_theta_min 2.38
_cell_volume 1041.42(10)
_computing_cell_refinement 'Bruker SMART'
_computing_data_collection 'Bruker SMART'
_computing_data_reduction 'Bruker SAINT'
_computing_molecular_graphics 'Bruker SHELXTL'
_computing_publication_material 'Bruker SHELXTL'
_computing_structure_refinement 'SHELXL-97 (Sheldrick, 1997)'
_computing_structure_solution 'SHELXS-97 (Sheldrick, 1990)'
_diffrn_ambient_temperature 223(2)
_diffrn_measured_fraction_theta_full 1.000
_diffrn_measured_fraction_theta_max 1.000
_diffrn_measurement_device_type 'CCD area detector'
_diffrn_measurement_method 'phi and omega scans'
_diffrn_radiation_monochromator graphite
_diffrn_radiation_source 'fine-focus sealed tube'
_diffrn_radiation_type MoK\a
_diffrn_radiation_wavelength 0.71073
_diffrn_reflns_av_R_equivalents 0.0224
_diffrn_reflns_av_sigmaI/netI 0.0254
_diffrn_reflns_limit_h_max 10
_diffrn_reflns_limit_h_min -10
_diffrn_reflns_limit_k_max 12
_diffrn_reflns_limit_k_min -12
_diffrn_reflns_limit_l_max 14
_diffrn_reflns_limit_l_min -14
_diffrn_reflns_number 10922
_diffrn_reflns_theta_full 25.00
_diffrn_reflns_theta_max 25.00
_diffrn_reflns_theta_min 1.85
_exptl_absorpt_coefficient_mu 0.083
_exptl_absorpt_correction_T_max 0.9917
_exptl_absorpt_correction_T_min 0.9754
_exptl_absorpt_correction_type 'Sadabs, (Sheldrick 2001)'
_exptl_crystal_colour GOLD
_exptl_crystal_density_diffrn 1.251
_exptl_crystal_density_meas 0
_exptl_crystal_density_method 'not measured'
_exptl_crystal_description BLOCK
_exptl_crystal_F_000 414
_exptl_crystal_size_max 0.30
_exptl_crystal_size_mid 0.24
_exptl_crystal_size_min 0.10
_refine_diff_density_max 0.970
_refine_diff_density_min -0.376
_refine_diff_density_rms 0.048
_refine_ls_extinction_method none
_refine_ls_goodness_of_fit_ref 1.027
_refine_ls_hydrogen_treatment mixed
_refine_ls_matrix_type full
_refine_ls_number_parameters 280
_refine_ls_number_reflns 3671
_refine_ls_number_restraints 3
_refine_ls_restrained_S_all 1.026
_refine_ls_R_factor_all 0.0711
_refine_ls_R_factor_gt 0.0605
_refine_ls_shift/su_max 0.000
_refine_ls_shift/su_mean 0.000
_refine_ls_structure_factor_coef Fsqd
_refine_ls_weighting_details 'calc w=1/[\s^2^(Fo^2^)+(0.0771P)^2^+0.7272P] where P=(Fo^2^+2Fc^2^)/3'
_refine_ls_weighting_scheme calc
_refine_ls_wR_factor_gt 0.1565
_refine_ls_wR_factor_ref 0.1645
_reflns_number_gt 3038
_reflns_number_total 3671
_reflns_threshold_expression >2sigma(I)
_cod_data_source_file cg050251psi20050603_045628.cif
_cod_data_source_block 4177
_cod_depositor_comments
;
The following automatic conversions were performed:

'_symmetry_cell_setting' value 'Triclinic' changed to 'triclinic'
according to /home/saulius/struct/CIF-dictionaries/cif_core.dic
dictionary named 'cif_core.dic' version 2.4.1 from 2010-06-29.

Automatic conversion script
Id: cif_fix_values 1715 2011-07-08 13:25:40Z adriana 
;
_cod_original_sg_symbol_H-M P-1
_cod_original_formula_sum 'C25 H22 N O3.50'
_cod_database_code 4504518

loop_
_symmetry_equiv_pos_as_xyz
'x, y, z'
'-x, -y, -z'

loop_
_atom_site_label
_atom_site_type_symbol
_atom_site_fract_x
_atom_site_fract_y
_atom_site_fract_z
_atom_site_U_iso_or_equiv
_atom_site_adp_type
_atom_site_occupancy
_atom_site_symmetry_multiplicity
_atom_site_calc_flag
_atom_site_refinement_flags
O1 O 0.3213(2) 0.8045(2) 0.05079(14) 0.0539(5) Uani 1 1 d .
H1A H 0.3687 0.7853 0.0010 0.081 Uiso 1 1 calc R
O2 O 0.0766(3) 0.52955(17) 0.19228(18) 0.0646(6) Uani 1 1 d .
H2A H 0.0381 0.4498 0.1844 0.097 Uiso 1 1 calc R
O3 O -0.0449(2) 1.25885(15) 0.12633(15) 0.0460(4) Uani 1 1 d .
H3A H -0.1238 1.2317 0.0651 0.069 Uiso 1 1 calc R
C1 C 0.1722(2) 0.8024(2) 0.22418(19) 0.0316(5) Uani 1 1 d .
H1 H 0.1250 0.7279 0.1454 0.038 Uiso 1 1 calc R
C2 C 0.3478(2) 0.8165(2) 0.25438(19) 0.0322(5) Uani 1 1 d .
C3 C 0.4150(3) 0.8141(2) 0.1630(2) 0.0381(5) Uani 1 1 d .
C4 C 0.5736(3) 0.8208(3) 0.1861(2) 0.0491(6) Uani 1 1 d .
H4 H 0.6172 0.8197 0.1239 0.059 Uiso 1 1 calc R
C5 C 0.6676(3) 0.8290(3) 0.2990(2) 0.0536(7) Uani 1 1 d .
H5 H 0.7746 0.8318 0.3136 0.064 Uiso 1 1 calc R
C6 C 0.6041(3) 0.8331(3) 0.3906(2) 0.0506(6) Uani 1 1 d .
H6 H 0.6676 0.8388 0.4681 0.061 Uiso 1 1 calc R
C7 C 0.4464(3) 0.8288(2) 0.3680(2) 0.0407(5) Uani 1 1 d .
H7 H 0.4050 0.8344 0.4318 0.049 Uiso 1 1 calc R
C8 C 0.1077(2) 0.7561(2) 0.31379(19) 0.0338(5) Uani 1 1 d .
C9 C 0.0550(3) 0.6172(2) 0.2910(2) 0.0438(6) Uani 1 1 d .
C10 C -0.0170(3) 0.5723(3) 0.3649(3) 0.0562(7) Uani 1 1 d .
H10 H -0.0568 0.4785 0.3462 0.067 Uiso 1 1 calc R
C11 C -0.0301(3) 0.6648(3) 0.4654(3) 0.0571(7) Uani 1 1 d .
H11 H -0.0796 0.6340 0.5150 0.068 Uiso 1 1 calc R
C12 C 0.0288(3) 0.8019(3) 0.4939(2) 0.0508(6) Uani 1 1 d .
H12 H 0.0243 0.8648 0.5648 0.061 Uiso 1 1 calc R
C13 C 0.0949(3) 0.8462(2) 0.4168(2) 0.0402(5) Uani 1 1 d .
H13 H 0.1322 0.9403 0.4350 0.048 Uiso 1 1 calc R
C14 C 0.1160(2) 0.9278(2) 0.20316(18) 0.0304(5) Uani 1 1 d .
C15 C -0.0359(2) 0.9108(2) 0.12976(19) 0.0331(5) Uani 1 1 d .
H15 H -0.1018 0.8233 0.0965 0.040 Uiso 1 1 calc R
C16 C -0.0929(3) 1.0195(2) 0.1043(2) 0.0353(5) Uani 1 1 d .
H16 H -0.1962 1.0059 0.0544 0.042 Uiso 1 1 calc R
C17 C 0.0038(3) 1.1483(2) 0.15309(19) 0.0338(5) Uani 1 1 d .
C18 C 0.1536(3) 1.1682(2) 0.2286(2) 0.0390(5) Uani 1 1 d .
H18 H 0.2180 1.2564 0.2638 0.047 Uiso 1 1 calc R
C19 C 0.2098(3) 1.0585(2) 0.25290(19) 0.0359(5) Uani 1 1 d .
H19 H 0.3128 1.0728 0.3038 0.043 Uiso 1 1 calc R
O1S O 0.2297(11) 0.4626(12) -0.0024(8) 0.176(4) Uani 0.50 1 d PD
H1SA H 0.223(7) 0.481(7) 0.074(2) 0.080 Uiso 0.50 1 d PD
H1SB H 0.144(5) 0.474(7) -0.055(4) 0.080 Uiso 0.50 1 d PD
N1 N 0.4254(3) 0.7259(3) -0.1344(2) 0.0647(7) Uani 1 1 d .
C20 C 0.4600(4) 0.5412(4) -0.4856(3) 0.0778(10) Uani 1 1 d .
H20A H 0.4004 0.5692 -0.5476 0.093 Uiso 1 1 calc R
C21 C 0.4884(4) 0.6179(4) -0.1530(3) 0.0735(9) Uani 1 1 d .
H21 H 0.5248 0.5847 -0.0882 0.088 Uiso 1 1 calc R
C22 C 0.5025(4) 0.5519(3) -0.2655(3) 0.0754(9) Uani 1 1 d .
H22 H 0.5477 0.4753 -0.2759 0.091 Uiso 1 1 calc R
C23 C 0.4495(3) 0.5998(3) -0.3617(2) 0.0636(8) Uani 1 1 d .
C24 C 0.3837(4) 0.7106(4) -0.3407(3) 0.0683(9) Uani 1 1 d .
H24 H 0.3450 0.7460 -0.4036 0.082 Uiso 1 1 calc R
C25 C 0.3746(4) 0.7692(4) -0.2285(3) 0.0673(8) Uani 1 1 d .
H25 H 0.3293 0.8455 -0.2164 0.081 Uiso 1 1 calc R

loop_
_atom_site_aniso_label
_atom_site_aniso_U_11
_atom_site_aniso_U_22
_atom_site_aniso_U_33
_atom_site_aniso_U_23
_atom_site_aniso_U_13
_atom_site_aniso_U_12
O1 0.0469(10) 0.0906(14) 0.0342(9) 0.0226(9) 0.0196(8) 0.0301(10)
O2 0.0995(16) 0.0283(9) 0.0658(12) 0.0128(9) 0.0325(11) 0.0065(10)
O3 0.0531(10) 0.0280(8) 0.0511(10) 0.0132(7) 0.0063(8) 0.0115(7)
C1 0.0352(11) 0.0269(10) 0.0323(11) 0.0084(8) 0.0118(9) 0.0062(9)
C2 0.0367(11) 0.0264(10) 0.0344(11) 0.0088(9) 0.0133(9) 0.0089(9)
C3 0.0405(12) 0.0417(12) 0.0343(12) 0.0123(10) 0.0133(10) 0.0144(10)
C4 0.0424(13) 0.0675(17) 0.0447(14) 0.0190(12) 0.0228(11) 0.0168(12)
C5 0.0336(13) 0.0739(18) 0.0518(15) 0.0182(13) 0.0130(11) 0.0138(12)
C6 0.0407(13) 0.0677(17) 0.0379(13) 0.0166(12) 0.0054(11) 0.0107(12)
C7 0.0413(13) 0.0472(13) 0.0344(12) 0.0130(10) 0.0142(10) 0.0088(10)
C8 0.0310(11) 0.0340(11) 0.0403(12) 0.0172(10) 0.0114(9) 0.0102(9)
C9 0.0455(13) 0.0368(13) 0.0494(14) 0.0198(11) 0.0106(11) 0.0083(10)
C10 0.0559(16) 0.0497(15) 0.0711(19) 0.0380(14) 0.0178(14) 0.0045(12)
C11 0.0513(15) 0.078(2) 0.0682(18) 0.0513(16) 0.0287(14) 0.0208(14)
C12 0.0543(15) 0.0676(18) 0.0498(14) 0.0319(13) 0.0271(12) 0.0283(13)
C13 0.0428(13) 0.0406(12) 0.0449(13) 0.0191(11) 0.0185(11) 0.0151(10)
C14 0.0355(11) 0.0299(11) 0.0295(10) 0.0104(8) 0.0155(9) 0.0073(9)
C15 0.0341(11) 0.0259(10) 0.0390(12) 0.0102(9) 0.0135(9) 0.0031(8)
C16 0.0322(11) 0.0334(11) 0.0393(12) 0.0115(9) 0.0104(9) 0.0069(9)
C17 0.0438(12) 0.0263(10) 0.0342(11) 0.0096(9) 0.0161(10) 0.0101(9)
C18 0.0450(13) 0.0254(11) 0.0402(12) 0.0071(9) 0.0101(10) 0.0015(9)
C19 0.0358(11) 0.0328(11) 0.0335(11) 0.0092(9) 0.0057(9) 0.0043(9)
O1S 0.177(9) 0.219(10) 0.124(6) 0.040(7) 0.035(6) 0.077(8)
N1 0.0711(16) 0.0873(18) 0.0454(13) 0.0186(12) 0.0316(12) 0.0295(14)
C20 0.071(2) 0.079(2) 0.073(2) 0.0077(18) 0.0318(17) 0.0002(16)
C21 0.094(2) 0.087(2) 0.0536(17) 0.0247(16) 0.0370(17) 0.036(2)
C22 0.082(2) 0.0610(19) 0.085(2) 0.0079(17) 0.0459(19) 0.0181(17)
C23 0.0578(17) 0.081(2) 0.0417(15) 0.0076(14) 0.0251(13) -0.0114(15)
C24 0.0655(19) 0.097(2) 0.0485(16) 0.0237(16) 0.0288(14) 0.0156(17)
C25 0.0700(19) 0.094(2) 0.0525(17) 0.0285(16) 0.0321(15) 0.0308(17)

loop_
_atom_type_symbol
_atom_type_description
_atom_type_scat_dispersion_real
_atom_type_scat_dispersion_imag
_atom_type_scat_source
C C 0.0033 0.0016 'International Tables Vol C Tables 4.2.6.8 and 6.1.1.4'
H H 0.0000 0.0000 'International Tables Vol C Tables 4.2.6.8 and 6.1.1.4'
N N 0.0061 0.0033 'International Tables Vol C Tables 4.2.6.8 and 6.1.1.4'
O O 0.0106 0.0060 'International Tables Vol C Tables 4.2.6.8 and 6.1.1.4'

loop_
_geom_angle_atom_site_label_1
_geom_angle_atom_site_label_2
_geom_angle_atom_site_label_3
_geom_angle
_geom_angle_site_symmetry_1
C2 C1 C8 113.34(17) .
C2 C1 C14 113.97(17) .
C8 C1 C14 111.58(16) .
C7 C2 C3 117.2(2) .
C7 C2 C1 123.53(19) .
C3 C2 C1 119.21(18) .
O1 C3 C4 120.8(2) .
O1 C3 C2 118.57(19) .
C4 C3 C2 120.7(2) .
C5 C4 C3 120.7(2) .
C4 C5 C6 119.6(2) .
C5 C6 C7 119.7(2) .
C6 C7 C2 122.1(2) .
C13 C8 C9 117.6(2) .
C13 C8 C1 122.99(19) .
C9 C8 C1 119.38(19) .
O2 C9 C10 122.6(2) .
O2 C9 C8 116.6(2) .
C10 C9 C8 120.8(2) .
C11 C10 C9 120.0(2) .
C12 C11 C10 120.4(2) .
C11 C12 C13 119.1(2) .
C8 C13 C12 122.0(2) .
C19 C14 C15 117.97(19) .
C19 C14 C1 123.33(19) .
C15 C14 C1 118.69(18) .
C16 C15 C14 121.65(19) .
C17 C16 C15 119.2(2) .
C18 C17 O3 118.28(19) .
C18 C17 C16 120.13(19) .
O3 C17 C16 121.6(2) .
C17 C18 C19 120.1(2) .
C18 C19 C14 120.9(2) .
C21 N1 C25 117.0(3) .
C20 C20 C23 125.8(5) 2_664
N1 C21 C22 122.2(3) .
C23 C22 C21 119.5(3) .
C24 C23 C22 117.3(3) .
C24 C23 C20 117.5(3) .
C22 C23 C20 125.2(3) .
C25 C24 C23 119.5(3) .
N1 C25 C24 124.4(3) .

loop_
_geom_bond_atom_site_label_1
_geom_bond_atom_site_label_2
_geom_bond_distance
_geom_bond_site_symmetry_2
O1 C3 1.362(3) .
O2 C9 1.369(3) .
O3 C17 1.378(3) .
C1 C2 1.523(3) .
C1 C8 1.523(3) .
C1 C14 1.527(3) .
C2 C7 1.384(3) .
C2 C3 1.399(3) .
C3 C4 1.387(3) .
C4 C5 1.373(4) .
C5 C6 1.377(4) .
C6 C7 1.384(3) .
C8 C13 1.383(3) .
C8 C9 1.393(3) .
C9 C10 1.387(4) .
C10 C11 1.374(4) .
C11 C12 1.374(4) .
C12 C13 1.387(3) .
C14 C19 1.387(3) .
C14 C15 1.388(3) .
C15 C16 1.383(3) .
C16 C17 1.382(3) .
C17 C18 1.376(3) .
C18 C19 1.385(3) .
N1 C21 1.323(4) .
N1 C25 1.329(4) .
C20 C20 1.238(7) 2_664
C20 C23 1.490(4) .
C21 C22 1.395(4) .
C22 C23 1.385(5) .
C23 C24 1.366(5) .
C24 C25 1.357(4) .

loop_
_geom_hbond_atom_site_label_D
_geom_hbond_atom_site_label_H
_geom_hbond_atom_site_label_A
_geom_hbond_distance_DH
_geom_hbond_distance_HA
_geom_hbond_distance_DA
_geom_hbond_angle_DHA
_geom_hbond_site_symmetry_A
O1 H1A N1 0.83 1.82 2.635(3) 166.1 .
O2 H2A O3 0.83 1.90 2.707(2) 165.3 1_545
O3 H3A O1 0.83 1.88 2.692(2) 167.3 2_575
O1S H1SA O2 0.907(10) 2.22(3) 3.021(9) 147(4) .
O1S H1SB O2 0.907(10) 2.226(16) 3.127(9) 172(7) 2_565
